data_2006609
loop_
_publ_author_name
'Griffiths, D. Vaughan'
'Harris, Jayne E.'
'Miller, John R.'

_publ_section_title
;
 Dimethyl 2-Iodobenzoylphosphonate, an Unusual Example of a Crystalline
 \a-Ketophosphonate
;
_journal_issue 10
_journal_name_full 'Acta Crystallographica Section C'
_journal_page_first 1462
_journal_page_last 1464
_journal_paper_doi 10.1107/S0108270197006252
_journal_volume 53
_journal_year 1997
_chemical_formula_structural '(((H3 C O)2 P O) (C O) (C6 H4) I)'
_chemical_formula_sum 'C9 H10 I O4 P'
_chemical_formula_weight 340.04
_chemical_melting_point 335(5)
_chemical_name_common 'Dimethyl 2-iodobenzoylphosphonate'
_chemical_name_systematic
;
2-iodobenzoylphosphonic acid dimethyl ester
;
_space_group_IT_number 14
_symmetry_cell_setting monoclinic
_symmetry_space_group_name_Hall '-P 2yn'
_symmetry_space_group_name_H-M 'P 1 21/n 1'
_audit_creation_method SHELXL
_cell_angle_alpha 90.00
_cell_angle_beta 113.23(2)
_cell_angle_gamma 90.00
_cell_formula_units_Z 4
_cell_length_a 7.642(4)
_cell_length_b 19.928(8)
_cell_length_c 8.388(4)
_cell_measurement_reflns_used 25
_cell_measurement_temperature 291.0(10)
_cell_measurement_theta_max 25.9
_cell_measurement_theta_min 23.0
_cell_volume 1173.8(10)
_computing_cell_refinement CAD4-VAX
_computing_data_collection 'CAD4-VAX (ENRAF-NONIUS, 1988)'
_computing_data_reduction 'MolEN-VAX (Fair, 1990)'
_computing_molecular_graphics MolEN-VAX
_computing_publication_material SHELXL93
_computing_structure_refinement 'MolEN, SHELXL93 (Sheldrick, 1993)'
_computing_structure_solution MolEN-VAX
_diffrn_ambient_temperature 291.0(10)
_diffrn_measurement_device 'CAD4 ENRAF-NONIUS'
_diffrn_measurement_method \w-2\q
_diffrn_radiation_monochromator graphite
_diffrn_radiation_source 'fine-focus sealed tube'
_diffrn_radiation_type MoK\a
_diffrn_radiation_wavelength 0.71073
_diffrn_reflns_av_R_equivalents 0.014
_diffrn_reflns_av_sigmaI/netI 0.0206
_diffrn_reflns_limit_h_max 9
_diffrn_reflns_limit_h_min 0
_diffrn_reflns_limit_k_max 24
_diffrn_reflns_limit_k_min 0
_diffrn_reflns_limit_l_max 9
_diffrn_reflns_limit_l_min -10
_diffrn_reflns_number 2709
_diffrn_reflns_theta_max 25.97
_diffrn_reflns_theta_min 2.04
_diffrn_standards_decay_% 9.2
_diffrn_standards_interval_time 60
_diffrn_standards_number 3
_exptl_absorpt_coefficient_mu 2.856
_exptl_absorpt_correction_T_max 0.651
_exptl_absorpt_correction_T_min 0.292
_exptl_absorpt_correction_type '9 \y scans (MolEN; Fair, 1990)'
_exptl_crystal_colour Yellow
_exptl_crystal_density_diffrn 1.924
_exptl_crystal_density_method not_measured
_exptl_crystal_description Plate
_exptl_crystal_F_000 656
_exptl_crystal_size_max 0.60
_exptl_crystal_size_mid 0.45
_exptl_crystal_size_min 0.15
_refine_diff_density_max 1.150
_refine_diff_density_min -0.759
_refine_ls_extinction_method none
_refine_ls_goodness_of_fit_all 1.147
_refine_ls_goodness_of_fit_obs 1.173
_refine_ls_hydrogen_treatment noref
_refine_ls_matrix_type full
_refine_ls_number_parameters 136
_refine_ls_number_reflns 2302
_refine_ls_number_restraints 0
_refine_ls_restrained_S_all 1.147
_refine_ls_restrained_S_obs 1.173
_refine_ls_R_factor_all 0.0424
_refine_ls_R_factor_obs .0335
_refine_ls_shift/esd_max -0.001
_refine_ls_shift/esd_mean 0.000
_refine_ls_structure_factor_coef Fsqd
_refine_ls_weighting_details 'w = 1/[\s^2^(Fo^2^)+(0.0571P)^2^+0.9000P] where P=(Fo^2^+2Fc^2^)/3'
_refine_ls_weighting_scheme calc
_refine_ls_wR_factor_all 0.0966
_refine_ls_wR_factor_obs .0906
_reflns_number_observed 1960
_reflns_number_total 2302
_reflns_observed_criterion >2sigma(I)
_cod_data_source_file na1305.cif
_cod_data_source_block jyh1
_cod_depositor_comments
;
The following automatic conversions were performed:
'_symmetry_cell_setting' value 'Monoclinic' changed to 'monoclinic'
according to '/home/saulius/struct/CIF-dictionaries/cif_core.dic'
dictionary named 'cif_core.dic' version 2.4.1 from 2010-06-29.

Automatic conversion script
Id: cif_fix_enum 1527 2010-12-29 10:47:43Z saulius 

The following automatic conversions were performed:

'_chemical_melting_point' value '62.0(5)\%_C.' was changed to
'335(5)' - it was converted from degrees Celsius(C) to Kelvins(K).

Automatic conversion script
Id: cif_fix_values 1646 2011-03-28 12:23:43Z adriana 

The following automatic conversions were performed:

'_chemical_melting_point' value '62.0(5)\%_C.' was changed to
'335(5)' - it was converted from degrees Celsius(C) to
Kelvins(K).

'_symmetry_cell_setting' value 'Monoclinic' changed to
'monoclinic' according to
/home/saulius/struct/CIF-dictionaries/cif_core.dic dictionary named
'cif_core.dic' version 2.4.1 from 2010-06-29.

Automatic conversion script
Id: cif_fix_values 1715 2011-07-08 13:25:40Z adriana 

The following automatic conversions were performed:

'_refine_ls_weighting_scheme' value 'calc w =
1/[\s^2^(Fo^2^)+(0.0571P)^2^+0.9000P] where P=(Fo^2^+2Fc^2^)/3' was
changed to 'calc'. New tag '_refine_ls_weighting_details' was
created. The value of the new tag was set to 'w =
1/[\s^2^(Fo^2^)+(0.0571P)^2^+0.9000P] where P=(Fo^2^+2Fc^2^)/3'.

Automatic conversion script
Id: cif_fix_values 3143 2015-03-26 13:38:13Z robertas 
;
_cod_original_cell_volume 1173.8(9)
_cod_original_sg_symbol_H-M 'P 21/n'
_cod_database_code 2006609

loop_
_symmetry_equiv_pos_as_xyz
'x, y, z'
'-x+1/2, y+1/2, -z+1/2'
'-x, -y, -z'
'x-1/2, -y-1/2, z-1/2'

loop_
_atom_site_aniso_label
_atom_site_aniso_U_11
_atom_site_aniso_U_22
_atom_site_aniso_U_33
_atom_site_aniso_U_12
_atom_site_aniso_U_13
_atom_site_aniso_U_23
I .0528(2) .0644(2) .0397(2) -.00137(12) .01928(13) -.00299(11)
P .0377(5) .0507(5) .0371(5) -.0014(4) .0137(4) -.0028(4)
O .063(2) .080(2) .043(2) -.003(2) .0221(14) .006(2)
O7 .041(2) .114(3) .055(2) -.012(2) .0242(14) -.029(2)
O8 .0403(14) .059(2) .059(2) -.0069(13) .0144(13) -.0006(14)
O9 .045(2) .061(2) .070(2) .0053(14) .0140(14) -.020(2)
C1 .035(2) .039(2) .041(2) .0046(14) .0141(15) .0028(14)
C2 .036(2) .043(2) .046(2) .0008(15) .014(2) -.001(2)
C3 .041(2) .060(3) .052(2) -.002(2) .006(2) -.004(2)
C4 .034(2) .056(3) .079(3) -.005(2) .015(2) .000(2)
C5 .045(2) .048(2) .073(3) .000(2) .032(2) .005(2)
C6 .046(2) .044(2) .053(2) .003(2) .023(2) .003(2)
C7 .036(2) .049(2) .040(2) .002(2) .0150(15) -.002(2)
C8 .038(2) .098(4) .070(3) -.011(2) .014(2) -.015(3)
C9 .063(3) .061(3) .089(4) -.001(2) .035(3) -.025(3)

loop_
_atom_site_label
_atom_site_fract_x
_atom_site_fract_y
_atom_site_fract_z
_atom_site_U_iso_or_equiv
_atom_site_thermal_displace_type
_atom_site_calc_flag
_atom_site_refinement_flags
_atom_site_occupancy
_atom_site_disorder_group
_atom_site_type_symbol
I .09067(4) .09900(2) .11052(3) .05199(14) Uani d . 1 . I
P .27036(14) .17292(6) .74582(12) .0422(2) Uani d . 1 . P
O .3185(5) .1299(2) .8976(4) .0615(8) Uani d . 1 . O
O7 .3431(4) .1155(2) .5009(4) .0684(10) Uani d . 1 . O
O8 .4339(4) .2207(2) .7485(4) .0544(7) Uani d . 1 . O
O9 .0965(4) .2212(2) .6984(5) .0614(8) Uani d . 1 . O
C1 .0176(5) .0957(2) .4490(5) .0386(8) Uani d . 1 . C
C2 -.0560(5) .0803(2) .2714(5) .0422(8) Uani d . 1 . C
C3 -.2381(6) .0534(2) .1942(6) .0552(10) Uani d . 1 . C
H3 -.2899(6) .0436(2) .0735(6) .072 Uiso calc R 1 . H
C4 -.3435(6) .0409(2) .2907(7) .0589(11) Uani d . 1 . C
H4 -.4678(6) .0226(2) .2360(7) .077 Uiso calc R 1 . H
C5 -.2720(6) .0543(2) .4649(6) .0528(10) Uani d . 1 . C
H5 -.3451(6) .0443(2) .5309(6) .069 Uiso calc R 1 . H
C6 -.0934(6) .0824(2) .5439(6) .0467(9) Uani d . 1 . C
H6 -.0452(6) .0927(2) .6642(6) .061 Uiso calc R 1 . H
C7 .2103(5) .1241(2) .5436(5) .0418(8) Uani d . 1 . C
C8 .6300(6) .1998(3) .8246(7) .0707(14) Uani d . 1 . C
H8A .7163(6) .2384(3) .8135(7) .092 Uiso calc R 1 . H
H8B .6483(6) .1575(3) .7603(7) .092 Uiso calc R 1 . H
H8C .6672(6) .1886(3) .9550(7) .092 Uiso calc R 1 . H
C9 .0961(7) .2770(3) .8083(8) .0695(14) Uani d . 1 . C
H9A -.0326(7) .3026(3) .7532(8) .090 Uiso calc R 1 . H
H9B .2075(7) .3094(3) .8208(8) .090 Uiso calc R 1 . H
H9C .1130(7) .2592(3) .9301(8) .090 Uiso calc R 1 . H

loop_
_atom_type_symbol
_atom_type_description
_atom_type_scat_dispersion_real
_atom_type_scat_dispersion_imag
_atom_type_scat_source
I I -0.4742 1.8119 'International Tables Vol C Tables 4.2.6.8 and 6.1.1.4'
P P 0.1023 0.0942 'International Tables Vol C Tables 4.2.6.8 and 6.1.1.4'
O O 0.0106 0.0060 'International Tables Vol C Tables 4.2.6.8 and 6.1.1.4'
C C 0.0033 0.0016 'International Tables Vol C Tables 4.2.6.8 and 6.1.1.4'
H H 0.0000 0.0000 'International Tables Vol C Tables 4.2.6.8 and 6.1.1.4'

loop_
_geom_angle_atom_site_label_1
_geom_angle_atom_site_label_2
_geom_angle_atom_site_label_3
_geom_angle_site_symmetry_1
_geom_angle_site_symmetry_2
_geom_angle_site_symmetry_3
_geom_angle
_geom_angle_publ_flag
O P O8 . . . 114.9(2) yes
O P O9 . . . 118.8(2) yes
O P C7 . . . 112.2(2) yes
O8 P O9 . . . 102.9(2) yes
O8 P C7 . . . 104.0(2) yes
O9 P C7 . . . 102.3(2) yes
P O8 C8 . . . 121.1(3) yes
P O9 C9 . . . 121.9(3) yes
C2 C1 C6 . . . 118.9(4) no
C2 C1 C7 . . . 123.3(3) yes
C6 C1 C7 . . . 117.7(4) yes
C1 C2 I . . . 123.4(3) yes
C3 C2 I . . . 117.3(3) yes
C3 C2 C1 . . . 119.2(4) no
C4 C3 C2 . . . 120.5(4) no
C5 C4 C3 . . . 121.0(4) no
C4 C5 C6 . . . 119.7(4) no
C5 C6 C1 . . . 120.7(4) no
O7 C7 C1 . . . 124.0(4) yes
O7 C7 P . . . 114.2(3) yes
C1 C7 P . . . 121.7(3) yes
I O P . 1_554 1_554 129.3(2) yes
O I C2 1_554 . . 176.70(10) yes
O I O7 1_554 . . 109.96(8) yes
O7 I C2 . . . 66.90(10) yes

loop_
_geom_bond_atom_site_label_1
_geom_bond_atom_site_label_2
_geom_bond_site_symmetry_2
_geom_bond_distance
_geom_bond_publ_flag
I C2 . 2.100(4) yes
I O7 . 3.094(4) yes
I O 1_554 3.008(3) yes
P O . 1.457(3) yes
P O8 . 1.564(3) yes
P O9 . 1.560(3) yes
P C7 . 1.850(4) yes
O7 C7 . 1.214(5) yes
O8 C8 . 1.439(5) yes
O9 C9 . 1.445(5) yes
C1 C2 . 1.404(5) no
C1 C6 . 1.399(6) no
C1 C7 . 1.482(5) yes
C2 C3 . 1.390(6) no
C3 C4 . 1.372(7) no
C4 C5 . 1.369(7) no
C5 C6 . 1.379(6) no

loop_
_geom_torsion_atom_site_label_1
_geom_torsion_atom_site_label_2
_geom_torsion_atom_site_label_3
_geom_torsion_atom_site_label_4
_geom_torsion_site_symmetry_1
_geom_torsion_site_symmetry_3
_geom_torsion_site_symmetry_4
_geom_torsion
_geom_torsion_publ_flag
O P O8 C8 . . . 35.1(4) no
O9 P O8 C8 . . . 165.8(3) no
C7 P O8 C8 . . . -87.8(3) no
O P O9 C9 . . . 66.6(4) no
O8 P O9 C9 . . . -61.7(3) no
C7 P O9 C9 . . . -169.3(3) no
O P C7 O7 . . . -94.6(3) yes
O P C7 C1 . . . 82.7(3) yes
O8 P C7 O7 . . . 30.1(3) yes
O8 P C7 C1 . . . -152.6(3) yes
O9 P C7 O7 . . . 137.0(3) yes
O9 P C7 C1 . . . -45.7(3) yes
C6 C1 C2 I . . . 178.8(3) no
C6 C1 C2 C3 . . . 1.3(6) no
C7 C1 C2 I . . . -2.9(5) no
C7 C1 C2 C3 . . . 179.5(4) no
C2 C1 C6 C5 . . . 0.1(6) no
C7 C1 C6 C5 . . . -178.2(4) no
C2 C1 C7 P . . . 156.3(3) yes
C2 C1 C7 O7 . . . -26.6(6) yes
C6 C1 C7 P . . . -25.4(5) yes
C6 C1 C7 O7 . . . 151.7(4) yes
I C2 C3 C4 . . . -178.9(3) no
C1 C2 C3 C4 . . . -1.2(6) no
C2 C3 C4 C5 . . . -0.2(7) no
C3 C4 C5 C6 . . . 1.7(7) no
C4 C5 C6 C1 . . . -1.6(6) no
O7 I O P . 1_554 1_554 -131.6(2) yes
C1 I O P . 1_554 1_554 -119.8(2) no
C2 I O P . 1_554 1_554 -115.(2) yes
C3 I O P . 1_554 1_554 56.0(4) no
C7 I O P . 1_554 1_554 -121.6(2) no
O I O7 C7 1_554 . . 157.5(3) yes
C1 I O7 C7 . . . -15.4(2) no
C2 I O7 C7 . . . -21.5(3) yes
C3 I O7 C7 . . . -25.3(3) no
O I C1 C2 1_554 . . 179.3(3) no
O I C1 C6 1_554 . . 176.9(5) no
O I C1 C7 1_554 . . -3.2(3) no
O I C2 C1 1_554 . . -5.(2) yes
O I C2 C3 1_554 . . 172.(2) yes
O I C3 C2 1_554 . . -178.8(3) no
O I C3 C4 1_554 . . -176.2(8) no
O I C7 O7 1_554 . . -27.6(3) no
O I C7 C1 1_554 . . 178.3(2) no
